data_2236717
loop_
_publ_author_name
'Deng, Zhao-Peng'
'Gao, Shan'
'Ng, Seik Weng'

_publ_section_title
;
 <i>catena</i>-Poly[[silver(I)-\m-2-[(pyrazin-2-yl-\k^2^<i>N</i>^1^:<i>N</i>^4^)aminomethyl]phenol]
 nitrate]
;
_journal_coeditor_code XU5602
_journal_issue 9
_journal_name_full 'Acta Crystallographica Section E'
_journal_page_first m1171
_journal_paper_doi 10.1107/S1600536812034769
_journal_volume 68
_journal_year 2012
_chemical_formula_iupac '[Ag (C11 H11 N3 O)] N O3'
_chemical_formula_moiety 'C11 H11 Ag N3 O +, N O3 -'
_chemical_formula_sum 'C11 H11 Ag N4 O4'
_chemical_formula_weight 371.11
_chemical_name_systematic
;
<i>catena</i>-Poly[[silver(I)-\m-2-[(pyrazin-2-yl-
\k^2^<i>N</i>^1^:<i>N</i>^4^)aminomethyl]phenol] nitrate]
;
_space_group_IT_number 14
_symmetry_cell_setting monoclinic
_symmetry_space_group_name_Hall '-P 2ybc'
_symmetry_space_group_name_H-M 'P 1 21/c 1'
_atom_sites_solution_hydrogens geom
_atom_sites_solution_primary direct
_atom_sites_solution_secondary difmap
_audit_creation_method SHELXL-97
_cell_angle_alpha 90.00
_cell_angle_beta 97.240(4)
_cell_angle_gamma 90.00
_cell_formula_units_Z 4
_cell_length_a 7.1265(9)
_cell_length_b 9.5249(14)
_cell_length_c 18.654(2)
_cell_measurement_reflns_used 5867
_cell_measurement_temperature 293(2)
_cell_measurement_theta_max 27.48
_cell_measurement_theta_min 3.07
_cell_volume 1256.1(3)
_computing_cell_refinement 'RAPID-AUTO (Rigaku, 1998)'
_computing_data_collection 'RAPID-AUTO (Rigaku, 1998)'
_computing_data_reduction 'CrystalClear (Rigaku/MSC, 2002)'
_computing_molecular_graphics 'X-SEED (Barbour, 2001)'
_computing_publication_material 'publCIF (Westrip, 2010)'
_computing_structure_refinement 'SHELXL97 (Sheldrick, 2008)'
_computing_structure_solution 'SHELXS97 (Sheldrick, 2008)'
_diffrn_ambient_temperature 293(2)
_diffrn_measured_fraction_theta_full 0.992
_diffrn_measured_fraction_theta_max 0.992
_diffrn_measurement_device_type 'Rigaku R-AXIS RAPID IP'
_diffrn_measurement_method '\w scan'
_diffrn_radiation_monochromator graphite
_diffrn_radiation_source 'fine-focus sealed tube'
_diffrn_radiation_type MoK\a
_diffrn_radiation_wavelength 0.71073
_diffrn_reflns_av_R_equivalents 0.0420
_diffrn_reflns_av_sigmaI/netI 0.0352
_diffrn_reflns_limit_h_max 8
_diffrn_reflns_limit_h_min -9
_diffrn_reflns_limit_k_max 12
_diffrn_reflns_limit_k_min -12
_diffrn_reflns_limit_l_max 24
_diffrn_reflns_limit_l_min -24
_diffrn_reflns_number 11969
_diffrn_reflns_theta_full 27.48
_diffrn_reflns_theta_max 27.48
_diffrn_reflns_theta_min 3.07
_diffrn_standards_decay_% 0
_diffrn_standards_interval_count 0
_diffrn_standards_interval_time 0
_diffrn_standards_number 0
_exptl_absorpt_coefficient_mu 1.625
_exptl_absorpt_correction_T_max 0.8166
_exptl_absorpt_correction_T_min 0.6681
_exptl_absorpt_correction_type multi-scan
_exptl_absorpt_process_details '(ABSCOR; Higashi, 1995)'
_exptl_crystal_colour colorless
_exptl_crystal_density_diffrn 1.962
_exptl_crystal_density_method 'not measured'
_exptl_crystal_description prism
_exptl_crystal_F_000 736
_exptl_crystal_size_max 0.27
_exptl_crystal_size_mid 0.18
_exptl_crystal_size_min 0.13
_refine_diff_density_max 0.636
_refine_diff_density_min -0.767
_refine_ls_extinction_method none
_refine_ls_goodness_of_fit_ref 1.023
_refine_ls_hydrogen_treatment constr
_refine_ls_matrix_type full
_refine_ls_number_parameters 182
_refine_ls_number_reflns 2864
_refine_ls_number_restraints 0
_refine_ls_restrained_S_all 1.023
_refine_ls_R_factor_all 0.0651
_refine_ls_R_factor_gt 0.0426
_refine_ls_shift/su_max 0.001
_refine_ls_shift/su_mean 0.001
_refine_ls_structure_factor_coef Fsqd
_refine_ls_weighting_details 'calc w=1/[\s^2^(Fo^2^)+(0.0508P)^2^+4.1394P] where P=(Fo^2^+2Fc^2^)/3'
_refine_ls_weighting_scheme calc
_refine_ls_wR_factor_gt 0.1074
_refine_ls_wR_factor_ref 0.1252
_reflns_number_gt 2038
_reflns_number_total 2864
_reflns_threshold_expression I>2\s(I)
_cod_data_source_file xu5602.cif
_cod_data_source_block I
_cod_original_sg_symbol_H-M 'P 21/c'
_cod_database_code 2236717
_cod_database_fobs_code 2236717

loop_
_symmetry_equiv_pos_as_xyz
'x, y, z'
'-x, y+1/2, -z+1/2'
'-x, -y, -z'
'x, -y-1/2, z-1/2'

loop_
_atom_site_type_symbol
_atom_site_label
_atom_site_fract_x
_atom_site_fract_y
_atom_site_fract_z
_atom_site_U_iso_or_equiv
_atom_site_adp_type
_atom_site_calc_flag
_atom_site_refinement_flags
_atom_site_occupancy
_atom_site_symmetry_multiplicity
Ag Ag1 0.06666(5) 0.59659(5) 0.58246(2) 0.05110(18) Uani d . 1 1
O O1 0.3023(5) 0.4649(5) 0.8136(2) 0.0571(10) Uani d . 1 1
H H1 0.2582 0.5291 0.8375 0.086 Uiso calc R 1 1
O O2 -0.0170(6) 0.6917(5) 0.4458(2) 0.0575(11) Uani d . 1 1
O O3 0.1837(5) 0.8322(5) 0.4064(2) 0.0574(11) Uani d . 1 1
O O4 -0.0257(6) 0.7272(6) 0.3321(2) 0.0658(12) Uani d . 1 1
N N1 0.3716(5) 0.5848(4) 0.5842(2) 0.0316(8) Uani d . 1 1
N N2 0.7616(5) 0.5983(4) 0.5896(2) 0.0361(9) Uani d . 1 1
N N3 0.4029(6) 0.4097(5) 0.6707(2) 0.0434(10) Uani d . 1 1
H H3 0.2785 0.4081 0.6661 0.052 Uiso calc R 1 1
N N4 0.0450(6) 0.7509(5) 0.3943(2) 0.0414(10) Uani d . 1 1
C C1 0.4556(6) 0.6685(5) 0.5406(3) 0.0352(10) Uani d . 1 1
H H1A 0.3804 0.7245 0.5078 0.042 Uiso calc R 1 1
C C2 0.6473(7) 0.6755(5) 0.5421(3) 0.0397(11) Uani d . 1 1
H H2 0.6993 0.7341 0.5100 0.048 Uiso calc R 1 1
C C3 0.6828(6) 0.5159(6) 0.6338(3) 0.0368(11) Uani d . 1 1
H H3A 0.7599 0.4648 0.6683 0.044 Uiso calc R 1 1
C C4 0.4845(6) 0.5027(5) 0.6304(2) 0.0328(10) Uani d . 1 1
C C5 0.5036(8) 0.3108(6) 0.7217(3) 0.0442(12) Uani d . 1 1
H H5A 0.6001 0.2642 0.6980 0.053 Uiso calc R 1 1
H H5B 0.4151 0.2395 0.7333 0.053 Uiso calc R 1 1
C C6 0.5967(7) 0.3745(5) 0.7914(3) 0.0371(11) Uani d . 1 1
C C7 0.7896(7) 0.3554(6) 0.8134(3) 0.0451(12) Uani d . 1 1
H H7 0.8625 0.3062 0.7839 0.054 Uiso calc R 1 1
C C8 0.8733(8) 0.4086(6) 0.8783(3) 0.0510(14) Uani d . 1 1
H H8 1.0016 0.3941 0.8926 0.061 Uiso calc R 1 1
C C9 0.7677(8) 0.4832(7) 0.9221(3) 0.0529(14) Uani d . 1 1
H H9 0.8247 0.5192 0.9658 0.063 Uiso calc R 1 1
C C10 0.5791(8) 0.5042(6) 0.9013(3) 0.0472(13) Uani d . 1 1
H H10 0.5082 0.5552 0.9308 0.057 Uiso calc R 1 1
C C11 0.4926(7) 0.4498(6) 0.8363(3) 0.0404(11) Uani d . 1 1

loop_
_atom_site_aniso_label
_atom_site_aniso_U_11
_atom_site_aniso_U_22
_atom_site_aniso_U_33
_atom_site_aniso_U_12
_atom_site_aniso_U_13
_atom_site_aniso_U_23
Ag1 0.0201(2) 0.0684(3) 0.0657(3) 0.00250(18) 0.00874(18) 0.0059(2)
O1 0.039(2) 0.071(3) 0.062(3) 0.008(2) 0.0080(19) -0.008(2)
O2 0.050(2) 0.066(3) 0.059(2) 0.000(2) 0.018(2) 0.015(2)
O3 0.039(2) 0.064(3) 0.067(3) -0.0142(19) -0.0030(19) 0.011(2)
O4 0.048(2) 0.102(4) 0.047(2) -0.010(2) 0.0027(19) -0.012(2)
N1 0.0186(16) 0.038(2) 0.038(2) 0.0005(15) 0.0023(15) 0.0005(17)
N2 0.0183(16) 0.044(2) 0.046(2) -0.0003(16) 0.0028(16) 0.0007(19)
N3 0.028(2) 0.059(3) 0.043(2) -0.006(2) 0.0052(18) 0.010(2)
N4 0.028(2) 0.046(3) 0.050(3) -0.0013(18) 0.0086(19) -0.002(2)
C1 0.024(2) 0.035(3) 0.047(3) 0.0019(19) 0.005(2) 0.004(2)
C2 0.029(2) 0.041(3) 0.050(3) -0.002(2) 0.012(2) 0.008(2)
C3 0.022(2) 0.048(3) 0.041(3) 0.005(2) 0.0058(19) 0.002(2)
C4 0.025(2) 0.041(3) 0.034(2) -0.0041(19) 0.0101(18) -0.007(2)
C5 0.042(3) 0.046(3) 0.045(3) 0.002(2) 0.010(2) 0.003(2)
C6 0.038(2) 0.036(3) 0.039(3) -0.001(2) 0.009(2) 0.007(2)
C7 0.038(3) 0.047(3) 0.051(3) 0.005(2) 0.013(2) 0.014(3)
C8 0.035(3) 0.049(3) 0.067(4) 0.002(2) -0.002(3) 0.014(3)
C9 0.052(3) 0.053(4) 0.051(3) -0.008(3) -0.005(3) 0.003(3)
C10 0.052(3) 0.046(3) 0.044(3) -0.002(3) 0.010(3) -0.006(2)
C11 0.035(2) 0.040(3) 0.047(3) 0.001(2) 0.007(2) 0.005(2)

loop_
_atom_type_symbol
_atom_type_description
_atom_type_scat_dispersion_real
_atom_type_scat_dispersion_imag
_atom_type_scat_source
C C 0.0033 0.0016 'International Tables Vol C Tables 4.2.6.8 and 6.1.1.4'
H H 0.0000 0.0000 'International Tables Vol C Tables 4.2.6.8 and 6.1.1.4'
N N 0.0061 0.0033 'International Tables Vol C Tables 4.2.6.8 and 6.1.1.4'
O O 0.0106 0.0060 'International Tables Vol C Tables 4.2.6.8 and 6.1.1.4'
Ag Ag -0.8971 1.1015 'International Tables Vol C Tables 4.2.6.8 and 6.1.1.4'

loop_
_geom_angle_atom_site_label_1
_geom_angle_atom_site_label_2
_geom_angle_atom_site_label_3
_geom_angle_site_symmetry_1
_geom_angle_site_symmetry_3
_geom_angle
N1 Ag1 N2 . 1_455 175.01(15)
N1 Ag1 O2 . . 97.63(13)
N2 Ag1 O2 1_455 . 87.27(14)
N1 Ag1 O2 . 3_566 93.12(13)
N2 Ag1 O2 1_455 3_566 85.21(14)
O2 Ag1 O2 . 3_566 98.24(12)
C11 O1 H1 . . 109.5
N4 O2 Ag1 . . 145.6(3)
C1 N1 C4 . . 117.2(4)
C1 N1 Ag1 . . 119.1(3)
C4 N1 Ag1 . . 123.6(3)
C3 N2 C2 . . 117.9(4)
C3 N2 Ag1 . 1_655 122.6(3)
C2 N2 Ag1 . 1_655 119.1(3)
C4 N3 C5 . . 125.3(4)
C4 N3 H3 . . 117.3
C5 N3 H3 . . 117.3
O4 N4 O2 . . 120.3(5)
O4 N4 O3 . . 120.3(5)
O2 N4 O3 . . 119.4(5)
N1 C1 C2 . . 122.9(5)
N1 C1 H1A . . 118.6
C2 C1 H1A . . 118.6
C1 C2 N2 . . 120.6(4)
C1 C2 H2 . . 119.7
N2 C2 H2 . . 119.7
N2 C3 C4 . . 121.9(4)
N2 C3 H3A . . 119.0
C4 C3 H3A . . 119.0
N1 C4 N3 . . 118.3(4)
N1 C4 C3 . . 119.3(4)
N3 C4 C3 . . 122.4(5)
N3 C5 C6 . . 115.3(4)
N3 C5 H5A . . 108.5
C6 C5 H5A . . 108.5
N3 C5 H5B . . 108.5
C6 C5 H5B . . 108.5
H5A C5 H5B . . 107.5
C7 C6 C11 . . 118.1(5)
C7 C6 C5 . . 120.7(5)
C11 C6 C5 . . 121.2(5)
C6 C7 C8 . . 120.8(5)
C6 C7 H7 . . 119.6
C8 C7 H7 . . 119.6
C9 C8 C7 . . 120.2(5)
C9 C8 H8 . . 119.9
C7 C8 H8 . . 119.9
C8 C9 C10 . . 120.0(5)
C8 C9 H9 . . 120.0
C10 C9 H9 . . 120.0
C9 C10 C11 . . 120.3(5)
C9 C10 H10 . . 119.8
C11 C10 H10 . . 119.8
C6 C11 C10 . . 120.5(5)
C6 C11 O1 . . 116.7(5)
C10 C11 O1 . . 122.7(5)

loop_
_geom_bond_atom_site_label_1
_geom_bond_atom_site_label_2
_geom_bond_site_symmetry_2
_geom_bond_distance
_geom_bond_publ_flag
Ag1 N1 . 2.172(4) y
Ag1 N2 1_455 2.195(4) y
Ag1 O2 . 2.701(4) ?
Ag1 O2 3_566 2.810(5) ?
O1 C11 . 1.376(6) ?
O1 H1 . 0.8400 ?
O2 N4 . 1.242(6) ?
O3 N4 . 1.254(6) ?
O4 N4 . 1.225(6) ?
N1 C1 . 1.333(6) ?
N1 C4 . 1.352(6) ?
N2 C3 . 1.314(6) ?
N2 C2 . 1.344(6) ?
N2 Ag1 1_655 2.195(4) ?
N3 C4 . 1.342(6) ?
N3 C5 . 1.461(7) ?
N3 H3 . 0.8800 ?
C1 C2 . 1.364(6) ?
C1 H1A . 0.9300 ?
C2 H2 . 0.9300 ?
C3 C4 . 1.412(6) ?
C3 H3A . 0.9300 ?
C5 C6 . 1.511(7) ?
C5 H5A . 0.9700 ?
C5 H5B . 0.9700 ?
C6 C7 . 1.396(7) ?
C6 C11 . 1.386(7) ?
C7 C8 . 1.377(8) ?
C7 H7 . 0.9300 ?
C8 C9 . 1.376(9) ?
C8 H8 . 0.9300 ?
C9 C10 . 1.366(8) ?
C9 H9 . 0.9300 ?
C10 C11 . 1.390(8) ?
C10 H10 . 0.9300 ?

loop_
_geom_hbond_atom_site_label_D
_geom_hbond_atom_site_label_H
_geom_hbond_atom_site_label_A
_geom_hbond_site_symmetry_A
_geom_hbond_distance_DH
_geom_hbond_distance_HA
_geom_hbond_distance_DA
_geom_hbond_angle_DHA
O1 H1 O3 4_576 0.84 1.96 2.795(6) 171
N3 H3 O4 3_566 0.88 2.22 2.982(6) 145

loop_
_geom_torsion_atom_site_label_1
_geom_torsion_atom_site_label_2
_geom_torsion_atom_site_label_3
_geom_torsion_atom_site_label_4
_geom_torsion_site_symmetry_1
_geom_torsion
N1 Ag1 O2 N4 . -19.9(6)
N2 Ag1 O2 N4 1_455 161.0(6)
O2 Ag1 O2 N4 3_566 -114.2(6)
O2 Ag1 N1 C1 . 26.1(4)
O2 Ag1 N1 C1 3_566 124.9(4)
O2 Ag1 N1 C4 3_566 -59.3(4)
Ag1 O2 N4 O4 . 152.0(5)
Ag1 O2 N4 O3 . -26.1(9)
C4 N1 C1 C2 . -1.2(7)
Ag1 N1 C1 C2 . 174.9(4)
N1 C1 C2 N2 . -1.3(8)
C3 N2 C2 C1 . 0.5(7)
Ag1 N2 C2 C1 1_655 173.7(4)
C2 N2 C3 C4 . 2.6(7)
Ag1 N2 C3 C4 1_655 -170.3(4)
C1 N1 C4 N3 . -174.8(4)
Ag1 N1 C4 N3 . 9.2(6)
C1 N1 C4 C3 . 4.2(7)
Ag1 N1 C4 C3 . -171.8(3)
C5 N3 C4 N1 . 178.2(5)
C5 N3 C4 C3 . -0.7(8)
N2 C3 C4 N1 . -5.1(7)
N2 C3 C4 N3 . 173.8(5)
C4 N3 C5 C6 . 73.9(6)
N3 C5 C6 C7 . -124.6(5)
N3 C5 C6 C11 . 57.3(6)
C11 C6 C7 C8 . 0.7(8)
C5 C6 C7 C8 . -177.4(5)
C6 C7 C8 C9 . -0.8(8)
C7 C8 C9 C10 . 0.2(9)
C8 C9 C10 C11 . 0.5(9)
C7 C6 C11 C10 . -0.1(8)
C5 C6 C11 C10 . 178.1(5)
C7 C6 C11 O1 . -179.0(5)
C5 C6 C11 O1 . -0.9(7)
C9 C10 C11 C6 . -0.6(8)
C9 C10 C11 O1 . 178.4(5)
